data_4028575
loop_
_publ_author_name
'Xiaodong Jia'
'Yaxin Wang'
'Fangfang Peng'
'Congde Huo'
'Liangliang Yu'
'Jing Liu'
'Xicun Wang'

_publ_contact_author_name
;
;
_publ_section_title
;
 Catalytic sp3C-H Oxidation of Peptides and Their Analogues by Radical
 Cation Salts: From Glycine Amides to Quinolines
;
_journal_name_full 'Journal of Organic Chemistry'
_journal_page_first 9450
_journal_page_last 9456
_journal_paper_doi 10.1021/jo401018v
_journal_volume 78
_journal_year 2013
_chemical_formula_moiety 'C15 H13 Br N2 O'
_chemical_formula_sum 'C15 H13 Br N2 O'
_chemical_formula_weight 317.18
_chemical_name_systematic
;
 ? 
;
_space_group_crystal_system monoclinic
_space_group_IT_number 14
_space_group_name_Hall '-P 2yn'
_space_group_name_H-M_alt 'P 1 21/n 1'
_symmetry_space_group_name_Hall '-P 2yn'
_symmetry_space_group_name_H-M 'P 1 21/n 1'
_atom_sites_solution_hydrogens geom
_atom_sites_solution_primary iterative
_atom_sites_solution_secondary difmap
_audit_creation_date 2013-01-21
_audit_creation_method
;
  Olex2 1.2
  (compiled Dec  5 2012 16:20:19, GUI svn.r4385)
;
_cell_angle_alpha 90.00
_cell_angle_beta 97.310(3)
_cell_angle_gamma 90.00
_cell_formula_units_Z 4
_cell_length_a 4.84198(13)
_cell_length_b 24.6091(6)
_cell_length_c 11.1667(3)
_cell_measurement_reflns_used 2780
_cell_measurement_temperature 293.96(10)
_cell_measurement_theta_max 72.4840
_cell_measurement_theta_min 3.9770
_cell_volume 1319.77(6)
_computing_cell_refinement
;
CrysAlisPro, Agilent Technologies,
Version 1.171.36.24 (release 03-12-2012 CrysAlis171 .NET)
(compiled Dec  3 2012,18:21:49)
;
_computing_data_collection
;
CrysAlisPro, Agilent Technologies,
Version 1.171.36.24 (release 03-12-2012 CrysAlis171 .NET)
(compiled Dec  3 2012,18:21:49)
;
_computing_data_reduction
;
CrysAlisPro, Agilent Technologies,
Version 1.171.36.24 (release 03-12-2012 CrysAlis171 .NET)
(compiled Dec  3 2012,18:21:49)
;
_computing_molecular_graphics
;
O. V. Dolomanov, L. J. Bourhis, R. J. Gildea, J. A. K. Howard and H. Puschmann,
OLEX2: a complete structure solution, refinement and analysis program.
J. Appl. Cryst. (2009). 42, 339-341.
;
_computing_publication_material
;
O. V. Dolomanov, L. J. Bourhis, R. J. Gildea, J. A. K. Howard and H. Puschmann,
OLEX2: a complete structure solution, refinement and analysis program.
J. Appl. Cryst. (2009). 42, 339-341.
;
_computing_structure_refinement
;
SHELXL, G.M. Sheldrick, Acta Cryst.
(2008). A64, 112-122
;
_computing_structure_solution 'SUPERFLIP, J. Appl. Cryst. (2007) 40, 786-790'
_diffrn_ambient_temperature 293.96(10)
_diffrn_detector_area_resol_mean 16.0733
_diffrn_measured_fraction_theta_full 0.9553
_diffrn_measured_fraction_theta_max 0.9903
_diffrn_measurement_details
;
  1 omega  -14.00   17.00   1.0000    1.0000
omega____ theta____ kappa____ phi______ frames
    -        0.0000   57.0000 -180.0000 31

  2 omega   29.00   57.00   1.0000    1.0000
omega____ theta____ kappa____ phi______ frames
    -        0.0000   38.0000   60.0000 28

  3 omega  -30.00    1.00   1.0000    1.0000
omega____ theta____ kappa____ phi______ frames
    -        0.0000   38.0000   60.0000 31

  4 omega -125.00  -87.00   1.0000    1.0000
omega____ theta____ kappa____ phi______ frames
    -      -58.0000  -99.0000 -180.0000 38

  5 omega -123.00  -80.00   1.0000    1.0000
omega____ theta____ kappa____ phi______ frames
    -      -58.0000  -99.0000   90.0000 43

  6 omega  -49.00  -24.00   1.0000    1.0000
omega____ theta____ kappa____ phi______ frames
    -      -58.0000  125.0000 -120.0000 25

  7 omega   -4.00   78.00   1.0000    1.0000
omega____ theta____ kappa____ phi______ frames
    -       58.0000  -57.0000   30.0000 82

  8 omega   31.00  102.00   1.0000    1.0000
omega____ theta____ kappa____ phi______ frames
    -       58.0000 -127.0000  -67.0000 71

  9 omega -116.00  -79.00   1.0000    1.0000
omega____ theta____ kappa____ phi______ frames
    -      -64.5000  -91.0000  -60.0000 37

 10 omega   92.00  176.00   1.0000    1.0000
omega____ theta____ kappa____ phi______ frames
    -      116.0000   63.0000    0.0000 84

 11 omega   80.00  106.00   1.0000    1.0000
omega____ theta____ kappa____ phi______ frames
    -      116.0000 -127.0000  172.0000 26

 12 omega  101.00  145.00   1.0000    1.0000
omega____ theta____ kappa____ phi______ frames
    -      116.0000  111.0000 -150.0000 44

 13 omega   45.00  112.00   1.0000    1.0000
omega____ theta____ kappa____ phi______ frames
    -      116.0000 -111.0000 -180.0000 67

 14 omega  101.00  127.00   1.0000    1.0000
omega____ theta____ kappa____ phi______ frames
    -      116.0000  111.0000   90.0000 26

 15 omega   66.00   92.00   1.0000    1.0000
omega____ theta____ kappa____ phi______ frames
    -      116.0000  -50.0000    0.0000 26

 16 omega   65.00   91.00   1.0000    1.0000
omega____ theta____ kappa____ phi______ frames
    -      116.0000  -50.0000  -60.0000 26

 17 omega  110.00  168.00   1.0000    1.0000
omega____ theta____ kappa____ phi______ frames
    -      116.0000  111.0000 -120.0000 58

 18 omega   50.00   85.00   1.0000    1.0000
omega____ theta____ kappa____ phi______ frames
    -      116.0000  -25.0000 -150.0000 35

 19 omega  107.00  154.00   1.0000    1.0000
omega____ theta____ kappa____ phi______ frames
    -      116.0000   63.0000   60.0000 47

 20 omega   72.00   98.00   1.0000    1.0000
omega____ theta____ kappa____ phi______ frames
    -      116.0000 -111.0000 -150.0000 26

 21 omega   47.00  147.00   1.0000    1.0000
omega____ theta____ kappa____ phi______ frames
    -      116.0000  -77.0000  -90.0000 100

 22 omega   50.00   93.00   1.0000    1.0000
omega____ theta____ kappa____ phi______ frames
    -      116.0000  -38.0000  -30.0000 43

 23 omega  115.00  176.00   1.0000    1.0000
omega____ theta____ kappa____ phi______ frames
    -      116.0000   63.0000   30.0000 61

 24 omega  147.00  177.00   1.0000    1.0000
omega____ theta____ kappa____ phi______ frames
    -      116.0000   38.0000 -120.0000 30

 25 omega  130.00  157.00   1.0000    1.0000
omega____ theta____ kappa____ phi______ frames
    -      116.0000  111.0000   90.0000 27
;
_diffrn_measurement_device_type 'SuperNova, Dual, Cu at zero, Eos'
_diffrn_measurement_method '\w scans'
_diffrn_orient_matrix_UB_11 -0.0089312000
_diffrn_orient_matrix_UB_12 0.0533750000
_diffrn_orient_matrix_UB_13 0.0714692000
_diffrn_orient_matrix_UB_21 -0.0220995000
_diffrn_orient_matrix_UB_22 0.0324882000
_diffrn_orient_matrix_UB_23 -0.1187420000
_diffrn_orient_matrix_UB_31 -0.3199630000
_diffrn_orient_matrix_UB_32 -0.0037367000
_diffrn_orient_matrix_UB_33 -0.0115552000
_diffrn_radiation_monochromator mirror
_diffrn_radiation_type 'Cu K\a'
_diffrn_radiation_wavelength 1.5418
_diffrn_reflns_av_R_equivalents 0.0232
_diffrn_reflns_av_unetI/netI 0.0250
_diffrn_reflns_limit_h_max 4
_diffrn_reflns_limit_h_min -5
_diffrn_reflns_limit_k_max 28
_diffrn_reflns_limit_k_min -30
_diffrn_reflns_limit_l_max 13
_diffrn_reflns_limit_l_min -13
_diffrn_reflns_number 5750
_diffrn_reflns_theta_full 71.00
_diffrn_reflns_theta_max 72.64
_diffrn_reflns_theta_min 3.59
_diffrn_source 'SuperNova (Cu) x-ray Source'
_exptl_absorpt_coefficient_mu 4.185
_exptl_absorpt_correction_T_max 1.00000
_exptl_absorpt_correction_T_min 0.55621
_exptl_absorpt_correction_type multi-scan
_exptl_absorpt_process_details
;
CrysAlisPro, Agilent Technologies,
Version 1.171.36.24 (release 03-12-2012 CrysAlis171 .NET)
(compiled Dec  3 2012,18:21:49)
empirical absorption correction using spherical harmonics,
 implemented in SCALE3 ABSPACK scaling algorithm.
;
_exptl_crystal_colour 'clear light colourless'
_exptl_crystal_colour_lustre clear
_exptl_crystal_colour_modifier light
_exptl_crystal_colour_primary colourless
_exptl_crystal_density_diffrn 1.596
_exptl_crystal_description block
_exptl_crystal_F_000 640
_exptl_crystal_size_max 0.32
_exptl_crystal_size_mid 0.28
_exptl_crystal_size_min 0.25
_refine_diff_density_max 0.714
_refine_diff_density_min -0.745
_refine_diff_density_rms 0.063
_refine_ls_extinction_method none
_refine_ls_goodness_of_fit_ref 1.066
_refine_ls_hydrogen_treatment mixed
_refine_ls_matrix_type full
_refine_ls_number_parameters 173
_refine_ls_number_reflns 2577
_refine_ls_number_restraints 18
_refine_ls_restrained_S_all 1.079
_refine_ls_R_factor_all 0.0457
_refine_ls_R_factor_gt 0.0426
_refine_ls_shift/su_max 0.000
_refine_ls_shift/su_mean 0.000
_refine_ls_structure_factor_coef Fsqd
_refine_ls_weighting_details 'calc w=1/[\s^2^(Fo^2^)+(0.0624P)^2^+0.7196P] where P=(Fo^2^+2Fc^2^)/3'
_refine_ls_weighting_scheme calc
_refine_ls_wR_factor_gt 0.1158
_refine_ls_wR_factor_ref 0.1190
_reflns_number_gt 2344
_reflns_number_total 2577
_reflns_threshold_expression >2sigma(I)
_cod_data_source_file jo401018v_si_003.cif
_cod_data_source_block exp_688
_cod_original_cell_volume 1319.76(6)
_cod_database_code 4028575
_reflns_odcompleteness_completeness 95.53
_reflns_odcompleteness_iscentric 1
_reflns_odcompleteness_theta 74.33
_olex2_refinement_description
;
1. Fixed Uiso
 At 1.2 times of:
  H2 of N2, H2A of C2, H3 of C3, H5 of C5, H8 of C8, H9 of C9, {H10A,H10B} of
  C10, {H11A,H11B} of C11
 At 1.5 times of:
  {H15A,H15B,H15C} of C15
2. Uiso/Uaniso restraints and constraints
Uanis(C10) ~ Ueq, Uanis(C11) ~ Ueq, Uanis(C9) ~ Ueq: with sigma of 0.01 and 
sigma for terminal atoms of 0.02
3.a Secondary CH2 refined with riding coordinates:
 C10(H10A,H10B), C11(H11A,H11B)
3.b Aromatic/amide H refined with riding coordinates:
 N2(H2), C2(H2A), C3(H3), C5(H5), C8(H8), C9(H9)
3.c Idealised Me refined as rotating group:
 C15(H15A,H15B,H15C)
;

loop_
_space_group_symop_id
_space_group_symop_operation_xyz
1 'x, y, z'
2 '-x+1/2, y+1/2, -z+1/2'
3 '-x, -y, -z'
4 'x-1/2, -y-1/2, z-1/2'

loop_
_atom_site_label
_atom_site_type_symbol
_atom_site_fract_x
_atom_site_fract_y
_atom_site_fract_z
_atom_site_U_iso_or_equiv
_atom_site_adp_type
_atom_site_occupancy
_atom_site_symmetry_multiplicity
_atom_site_calc_flag
_atom_site_refinement_flags
Br1 Br 1.23069(8) 0.186289(14) 0.10857(4) 0.06559(18) Uani 1 1 d .
O1 O 0.3061(4) 0.49382(11) 0.2875(2) 0.0697(7) Uani 1 1 d .
N1 N 0.8238(4) 0.39686(10) 0.30025(19) 0.0423(5) Uani 1 1 d .
N2 N 0.7628(5) 0.50476(10) 0.3498(2) 0.0504(6) Uani 1 1 d .
H2 H 0.9270 0.4912 0.3517 0.060 Uiso 1 1 calc R
C1 C 0.9045(5) 0.34875(10) 0.2545(2) 0.0386(5) Uani 1 1 d .
C2 C 1.1330(6) 0.32110(11) 0.3199(2) 0.0455(6) Uani 1 1 d .
H2A H 1.2185 0.3356 0.3921 0.055 Uiso 1 1 calc R
C3 C 1.2284(6) 0.27366(12) 0.2783(2) 0.0467(6) Uani 1 1 d .
H3 H 1.3805 0.2561 0.3207 0.056 Uiso 1 1 calc R
C4 C 1.0939(6) 0.25156(11) 0.1703(2) 0.0443(6) Uani 1 1 d .
C5 C 0.8714(6) 0.27633(11) 0.1055(2) 0.0446(6) Uani 1 1 d .
H5 H 0.7845 0.2604 0.0351 0.054 Uiso 1 1 calc R
C6 C 0.7734(5) 0.32630(11) 0.1460(2) 0.0387(5) Uani 1 1 d .
C7 C 0.5519(5) 0.35702(11) 0.0787(2) 0.0419(6) Uani 1 1 d .
C8 C 0.4096(6) 0.33777(15) -0.0347(3) 0.0565(7) Uani 1 1 d .
H8 H 0.4391 0.3024 -0.0594 0.068 Uiso 1 1 calc R
C9 C 0.2362(7) 0.37004(17) -0.1045(3) 0.0670(9) Uani 1 1 d U
H9 H 0.1443 0.3568 -0.1768 0.080 Uiso 1 1 calc R
C10 C 0.1903(12) 0.4246(2) -0.0694(4) 0.1036(17) Uani 1 1 d U
H10A H 0.2949 0.4481 -0.1167 0.124 Uiso 1 1 calc R
H10B H -0.0053 0.4327 -0.0922 0.124 Uiso 1 1 calc R
C11 C 0.2588(6) 0.43922(13) 0.0540(3) 0.0559(7) Uani 1 1 d U
H11A H 0.0915 0.4366 0.0930 0.067 Uiso 1 1 calc R
H11B H 0.3169 0.4770 0.0575 0.067 Uiso 1 1 calc R
C12 C 0.4782(5) 0.40666(11) 0.1240(2) 0.0424(6) Uani 1 1 d .
C13 C 0.6208(5) 0.42451(11) 0.2376(2) 0.0409(5) Uani 1 1 d .
C14 C 0.5482(5) 0.47743(12) 0.2941(3) 0.0451(6) Uani 1 1 d .
C15 C 0.7307(7) 0.55671(14) 0.4077(3) 0.0627(8) Uani 1 1 d .
H15A H 0.6726 0.5836 0.3474 0.094 Uiso 1 1 calc R
H15B H 0.9052 0.5674 0.4520 0.094 Uiso 1 1 calc R
H15C H 0.5929 0.5536 0.4620 0.094 Uiso 1 1 calc R

loop_
_atom_site_aniso_label
_atom_site_aniso_U_11
_atom_site_aniso_U_22
_atom_site_aniso_U_33
_atom_site_aniso_U_23
_atom_site_aniso_U_13
_atom_site_aniso_U_12
Br1 0.0717(3) 0.0469(2) 0.0750(3) -0.00863(14) -0.00280(19) 0.01276(14)
O1 0.0359(11) 0.0746(16) 0.1008(19) -0.0152(14) 0.0164(11) 0.0069(10)
N1 0.0398(11) 0.0456(12) 0.0409(11) -0.0001(9) 0.0031(8) 0.0006(9)
N2 0.0402(12) 0.0502(14) 0.0604(14) -0.0099(11) 0.0050(10) 0.0079(10)
C1 0.0377(12) 0.0407(12) 0.0367(12) 0.0045(10) 0.0019(9) -0.0006(10)
C2 0.0489(15) 0.0484(14) 0.0366(13) 0.0041(11) -0.0050(11) 0.0026(11)
C3 0.0474(14) 0.0476(15) 0.0432(13) 0.0093(11) -0.0013(11) 0.0058(11)
C4 0.0493(14) 0.0380(13) 0.0451(13) 0.0039(11) 0.0040(11) -0.0007(10)
C5 0.0476(14) 0.0436(14) 0.0409(13) 0.0009(11) -0.0013(10) -0.0023(11)
C6 0.0379(12) 0.0418(12) 0.0364(12) 0.0043(10) 0.0039(9) -0.0020(10)
C7 0.0354(12) 0.0499(14) 0.0390(12) 0.0054(11) -0.0008(9) -0.0034(10)
C8 0.0542(17) 0.0634(19) 0.0479(16) -0.0030(14) -0.0090(13) 0.0006(14)
C9 0.071(2) 0.075(2) 0.0486(17) 0.0098(15) -0.0168(15) -0.0078(17)
C10 0.129(4) 0.081(3) 0.084(3) 0.009(2) -0.050(3) 0.028(3)
C11 0.0441(15) 0.0572(17) 0.0639(18) 0.0111(14) -0.0020(13) 0.0078(13)
C12 0.0343(12) 0.0472(14) 0.0452(13) 0.0083(11) 0.0038(10) -0.0008(10)
C13 0.0337(12) 0.0444(13) 0.0451(13) 0.0030(11) 0.0072(10) -0.0009(10)
C14 0.0360(13) 0.0490(15) 0.0519(15) 0.0015(12) 0.0115(10) 0.0024(11)
C15 0.068(2) 0.0514(18) 0.068(2) -0.0122(15) 0.0050(16) 0.0070(15)

loop_
_atom_type_symbol
_atom_type_description
_atom_type_scat_dispersion_real
_atom_type_scat_dispersion_imag
_atom_type_scat_source
C C 0.0181 0.0091 'International Tables Vol C Tables 4.2.6.8 and 6.1.1.4'
H H 0.0000 0.0000 'International Tables Vol C Tables 4.2.6.8 and 6.1.1.4'
N N 0.0311 0.0180 'International Tables Vol C Tables 4.2.6.8 and 6.1.1.4'
O O 0.0492 0.0322 'International Tables Vol C Tables 4.2.6.8 and 6.1.1.4'
Br Br -0.6763 1.2805 'International Tables Vol C Tables 4.2.6.8 and 6.1.1.4'

loop_
_geom_angle_atom_site_label_1
_geom_angle_atom_site_label_2
_geom_angle_atom_site_label_3
_geom_angle
C13 N1 C1 118.5(2)
C14 N2 H2 118.8
C14 N2 C15 122.3(2)
C15 N2 H2 118.8
N1 C1 C2 117.7(2)
N1 C1 C6 122.9(2)
C6 C1 C2 119.4(2)
C1 C2 H2A 119.6
C3 C2 C1 120.9(3)
C3 C2 H2A 119.6
C2 C3 H3 120.5
C2 C3 C4 119.0(2)
C4 C3 H3 120.5
C3 C4 Br1 119.6(2)
C5 C4 Br1 118.3(2)
C5 C4 C3 122.1(3)
C4 C5 H5 120.2
C4 C5 C6 119.6(2)
C6 C5 H5 120.2
C1 C6 C5 119.0(2)
C1 C6 C7 117.8(2)
C5 C6 C7 123.1(2)
C8 C7 C6 121.7(3)
C12 C7 C6 118.7(2)
C12 C7 C8 119.6(2)
C7 C8 H8 119.6
C9 C8 C7 120.9(3)
C9 C8 H8 119.6
C8 C9 H9 119.7
C8 C9 C10 120.6(3)
C10 C9 H9 119.7
C9 C10 H10A 107.6
C9 C10 H10B 107.6
H10A C10 H10B 107.1
C11 C10 C9 118.8(3)
C11 C10 H10A 107.6
C11 C10 H10B 107.6
C10 C11 H11A 108.3
C10 C11 H11B 108.3
C10 C11 C12 116.1(3)
H11A C11 H11B 107.4
C12 C11 H11A 108.3
C12 C11 H11B 108.3
C7 C12 C11 119.2(3)
C7 C12 C13 118.4(2)
C13 C12 C11 122.4(3)
N1 C13 C12 123.6(2)
N1 C13 C14 114.9(2)
C12 C13 C14 121.5(2)
O1 C14 N2 123.0(3)
O1 C14 C13 121.9(3)
N2 C14 C13 115.1(2)
N2 C15 H15A 109.5
N2 C15 H15B 109.5
N2 C15 H15C 109.5
H15A C15 H15B 109.5
H15A C15 H15C 109.5
H15B C15 H15C 109.5

loop_
_geom_bond_atom_site_label_1
_geom_bond_atom_site_label_2
_geom_bond_distance
Br1 C4 1.900(3)
O1 C14 1.233(3)
N1 C1 1.366(3)
N1 C13 1.321(3)
N2 H2 0.8600
N2 C14 1.325(4)
N2 C15 1.450(4)
C1 C2 1.419(3)
C1 C6 1.407(4)
C2 H2A 0.9300
C2 C3 1.359(4)
C3 H3 0.9300
C3 C4 1.405(4)
C4 C5 1.363(4)
C5 H5 0.9300
C5 C6 1.413(4)
C6 C7 1.443(3)
C7 C8 1.442(4)
C7 C12 1.386(4)
C8 H8 0.9300
C8 C9 1.333(5)
C9 H9 0.9300
C9 C10 1.423(6)
C10 H10A 0.9700
C10 H10B 0.9700
C10 C11 1.422(6)
C11 H11A 0.9700
C11 H11B 0.9700
C11 C12 1.473(4)
C12 C13 1.434(4)
C13 C14 1.508(4)
C15 H15A 0.9600
C15 H15B 0.9600
C15 H15C 0.9600

loop_
_geom_torsion_atom_site_label_1
_geom_torsion_atom_site_label_2
_geom_torsion_atom_site_label_3
_geom_torsion_atom_site_label_4
_geom_torsion
Br1 C4 C5 C6 -176.93(19)
N1 C1 C2 C3 -178.5(3)
N1 C1 C6 C5 179.9(2)
N1 C1 C6 C7 2.6(4)
N1 C13 C14 O1 -143.1(3)
N1 C13 C14 N2 37.5(3)
C1 N1 C13 C12 0.4(4)
C1 N1 C13 C14 -179.2(2)
C1 C2 C3 C4 -1.3(4)
C1 C6 C7 C8 178.7(3)
C1 C6 C7 C12 -0.4(4)
C2 C1 C6 C5 0.6(4)
C2 C1 C6 C7 -176.6(2)
C2 C3 C4 Br1 178.3(2)
C2 C3 C4 C5 0.3(4)
C3 C4 C5 C6 1.1(4)
C4 C5 C6 C1 -1.5(4)
C4 C5 C6 C7 175.6(3)
C5 C6 C7 C8 1.5(4)
C5 C6 C7 C12 -177.5(2)
C6 C1 C2 C3 0.8(4)
C6 C7 C8 C9 -169.7(3)
C6 C7 C12 C11 178.0(2)
C6 C7 C12 C13 -1.7(4)
C7 C8 C9 C10 0.8(6)
C7 C12 C13 N1 1.8(4)
C7 C12 C13 C14 -178.6(2)
C8 C7 C12 C11 -1.1(4)
C8 C7 C12 C13 179.3(3)
C8 C9 C10 C11 -19.3(8)
C9 C10 C11 C12 26.4(7)
C10 C11 C12 C7 -16.4(5)
C10 C11 C12 C13 163.3(4)
C11 C12 C13 N1 -177.9(3)
C11 C12 C13 C14 1.7(4)
C12 C7 C8 C9 9.3(5)
C12 C13 C14 O1 37.3(4)
C12 C13 C14 N2 -142.2(3)
C13 N1 C1 C2 176.6(2)
C13 N1 C1 C6 -2.7(4)
C15 N2 C14 O1 -0.2(5)
C15 N2 C14 C13 179.2(3)
